data_1561823
loop_
_publ_author_name
'Zhang, Xiaowei'
'Xing, Peiqi'
'Geng, Xiujuan'
'Sun, Daofeng'
'Xiao, Zhenyu'
'Wang, Lei'

_publ_section_title
;
 Transition metal coordination polymers based on tetrabromoterephthalic
 and bis(imidazole) ligands: Syntheses, structures, topological analysis
 and photoluminescence properties
;
_journal_name_full 'Journal of Solid State Chemistry'
_journal_page_first 49
_journal_page_last 61
_journal_paper_doi 10.1016/j.jssc.2015.05.008
_journal_volume 229
_journal_year 2015
_chemical_formula_moiety 'C20 H18 Br2 Cd Cl N4 O2'
_chemical_formula_sum 'C20 H18 Br2 Cd Cl N4 O2'
_chemical_formula_weight 654.05
_space_group_crystal_system monoclinic
_space_group_IT_number 14
_space_group_name_Hall '-P 2ybc'
_space_group_name_H-M_alt 'P 1 21/c 1'
_atom_sites_solution_hydrogens geom
_atom_sites_solution_primary iterative
_atom_sites_solution_secondary difmap
_cell_angle_alpha 90.00
_cell_angle_beta 112.7419(18)
_cell_angle_gamma 90.00
_cell_formula_units_Z 4
_cell_length_a 14.8105(2)
_cell_length_b 13.94092(14)
_cell_length_c 11.53789(19)
_cell_measurement_reflns_used 7655
_cell_measurement_temperature 294.54(10)
_cell_measurement_theta_max 69.9870
_cell_measurement_theta_min 4.1690
_cell_volume 2197.04(6)
_computing_cell_refinement
;
CrysAlisPro, Agilent Technologies,
Version 1.171.37.34 (release 22-05-2014 CrysAlis171 .NET)
(compiled May 22 2014,16:03:01)
;
_computing_data_collection
;
CrysAlisPro, Agilent Technologies,
Version 1.171.37.34 (release 22-05-2014 CrysAlis171 .NET)
(compiled May 22 2014,16:03:01)
;
_computing_data_reduction
;
CrysAlisPro, Agilent Technologies,
Version 1.171.37.34 (release 22-05-2014 CrysAlis171 .NET)
(compiled May 22 2014,16:03:01)
;
_computing_molecular_graphics 'Olex2 (Dolomanov et al., 2009)'
_computing_publication_material 'Olex2 (Dolomanov et al., 2009)'
_computing_structure_refinement 'XL (Sheldrick, 2008)'
_computing_structure_solution
;
Superflip (Palatinus & Chapuis, 2007;Palatinus & van der Lee, 2008;
Palatinus et al., 2012)
;
_diffrn_ambient_environment air
_diffrn_ambient_temperature 294.54(10)
_diffrn_detector 'CCD plate'
_diffrn_detector_area_resol_mean 16.0450
_diffrn_detector_type Eos
_diffrn_measured_fraction_theta_full 1.000
_diffrn_measured_fraction_theta_max 1.000
_diffrn_measurement_details
;
#__ type_ start__ end____ width___ exp.time_
  1 omega  -23.00    3.00   1.0000    1.0000
omega____ theta____ kappa____ phi______ frames
    -        0.0000  -57.0000   30.0000 26

#__ type_ start__ end____ width___ exp.time_
  2 omega   39.00   67.00   1.0000    1.0000
omega____ theta____ kappa____ phi______ frames
    -        0.0000   57.0000  -90.0000 28

#__ type_ start__ end____ width___ exp.time_
  3 omega  -19.00   25.00   1.0000    1.0000
omega____ theta____ kappa____ phi______ frames
    -        0.0000   57.0000  -90.0000 44

#__ type_ start__ end____ width___ exp.time_
  4 omega   23.00   62.00   1.0000    1.0300
omega____ theta____ kappa____ phi______ frames
    -       54.0000 -125.0000   90.0000 39

#__ type_ start__ end____ width___ exp.time_
  5 omega   -3.00  109.00   1.0000    1.0300
omega____ theta____ kappa____ phi______ frames
    -       54.0000    0.0000   60.0000 112

#__ type_ start__ end____ width___ exp.time_
  6 omega   30.00   81.00   1.0000    1.0300
omega____ theta____ kappa____ phi______ frames
    -       54.0000 -125.0000 -120.0000 51

#__ type_ start__ end____ width___ exp.time_
  7 omega   64.00  114.00   1.0000    1.0300
omega____ theta____ kappa____ phi______ frames
    -      108.0000 -111.0000  150.0000 50

#__ type_ start__ end____ width___ exp.time_
  8 omega   49.00   75.00   1.0000    1.0300
omega____ theta____ kappa____ phi______ frames
    -      108.0000  -38.0000 -180.0000 26

#__ type_ start__ end____ width___ exp.time_
  9 omega   84.00  132.00   1.0000    1.0300
omega____ theta____ kappa____ phi______ frames
    -      108.0000  -63.0000   90.0000 48

#__ type_ start__ end____ width___ exp.time_
 10 omega   41.00  112.00   1.0000    1.0300
omega____ theta____ kappa____ phi______ frames
    -      108.0000  -63.0000  -30.0000 71

#__ type_ start__ end____ width___ exp.time_
 11 omega   39.00   87.00   1.0000    1.0300
omega____ theta____ kappa____ phi______ frames
    -      108.0000  -38.0000 -150.0000 48

#__ type_ start__ end____ width___ exp.time_
 12 omega   46.00   83.00   1.0000    1.0300
omega____ theta____ kappa____ phi______ frames
    -      108.0000  -50.0000  -90.0000 37

#__ type_ start__ end____ width___ exp.time_
 13 omega   63.00   89.00   1.0000    1.0300
omega____ theta____ kappa____ phi______ frames
    -      108.0000  -38.0000  -60.0000 26

#__ type_ start__ end____ width___ exp.time_
 14 omega   11.00   49.00   1.0000    1.0000
omega____ theta____ kappa____ phi______ frames
    -        0.0000   57.0000  -30.0000 38

#__ type_ start__ end____ width___ exp.time_
 15 omega  -50.00   17.00   1.0000    1.0000
omega____ theta____ kappa____ phi______ frames
    -        0.0000  -57.0000  120.0000 67

#__ type_ start__ end____ width___ exp.time_
 16 omega  -20.00    6.00   1.0000    1.0000
omega____ theta____ kappa____ phi______ frames
    -        0.0000   57.0000  -30.0000 26

#__ type_ start__ end____ width___ exp.time_
 17 omega   39.00  121.00   1.0000    1.0300
omega____ theta____ kappa____ phi______ frames
    -       54.0000   57.0000  -90.0000 82

#__ type_ start__ end____ width___ exp.time_
 18 omega   26.00   64.00   1.0000    1.0300
omega____ theta____ kappa____ phi______ frames
    -       54.0000 -125.0000  -30.0000 38

#__ type_ start__ end____ width___ exp.time_
 19 omega   23.00  111.00   1.0000    1.0300
omega____ theta____ kappa____ phi______ frames
    -       54.0000 -125.0000   30.0000 88

#__ type_ start__ end____ width___ exp.time_
 20 omega  -14.00   33.00   1.0000    1.0300
omega____ theta____ kappa____ phi______ frames
    -       54.0000  -38.0000   30.0000 47

#__ type_ start__ end____ width___ exp.time_
 21 omega   -1.00   76.00   1.0000    1.0300
omega____ theta____ kappa____ phi______ frames
    -       54.0000  -57.0000   90.0000 77

#__ type_ start__ end____ width___ exp.time_
 22 omega  -15.00   11.00   1.0000    1.0300
omega____ theta____ kappa____ phi______ frames
    -       54.0000  -57.0000 -150.0000 26

#__ type_ start__ end____ width___ exp.time_
 23 omega   66.00  114.00   1.0000    1.0300
omega____ theta____ kappa____ phi______ frames
    -      108.0000 -111.0000    0.0000 48

#__ type_ start__ end____ width___ exp.time_
 24 omega   36.00   62.00   1.0000    1.0300
omega____ theta____ kappa____ phi______ frames
    -      108.0000 -111.0000   90.0000 26

#__ type_ start__ end____ width___ exp.time_
 25 omega   54.00   86.00   1.0000    1.0300
omega____ theta____ kappa____ phi______ frames
    -      108.0000 -111.0000 -120.0000 32

#__ type_ start__ end____ width___ exp.time_
 26 omega   70.00   96.00   1.0000    1.0300
omega____ theta____ kappa____ phi______ frames
    -      108.0000 -111.0000   90.0000 26

#__ type_ start__ end____ width___ exp.time_
 27 omega   94.00  143.00   1.0000    1.0300
omega____ theta____ kappa____ phi______ frames
    -      108.0000   25.0000  120.0000 49

#__ type_ start__ end____ width___ exp.time_
 28 omega   53.00   91.00   1.0000    1.0300
omega____ theta____ kappa____ phi______ frames
    -      108.0000  -25.0000 -180.0000 38

#__ type_ start__ end____ width___ exp.time_
 29 omega   34.00   62.00   1.0000    1.0300
omega____ theta____ kappa____ phi______ frames
    -      108.0000  -25.0000 -120.0000 28

#__ type_ start__ end____ width___ exp.time_
 30 omega  103.00  161.00   1.0000    1.0300
omega____ theta____ kappa____ phi______ frames
    -      108.0000   63.0000  120.0000 58

#__ type_ start__ end____ width___ exp.time_
 31 omega   58.00   84.00   1.0000    1.0300
omega____ theta____ kappa____ phi______ frames
    -      108.0000  -38.0000  150.0000 26

#__ type_ start__ end____ width___ exp.time_
 32 omega  100.00  173.00   1.0000    1.0300
omega____ theta____ kappa____ phi______ frames
    -      108.0000  111.0000 -150.0000 73

#__ type_ start__ end____ width___ exp.time_
 33 omega   34.00   91.00   1.0000    1.0300
omega____ theta____ kappa____ phi______ frames
    -      108.0000  -25.0000  -60.0000 57

#__ type_ start__ end____ width___ exp.time_
 34 omega   41.00  101.00   1.0000    1.0300
omega____ theta____ kappa____ phi______ frames
    -      108.0000  -50.0000   60.0000 60

#__ type_ start__ end____ width___ exp.time_
 35 omega   78.00  109.00   1.0000    1.0300
omega____ theta____ kappa____ phi______ frames
    -      108.0000 -111.0000  -90.0000 31

#__ type_ start__ end____ width___ exp.time_
 36 omega   70.00  173.00   1.0000    1.0300
omega____ theta____ kappa____ phi______ frames
    -      108.0000   25.0000 -150.0000 103

#__ type_ start__ end____ width___ exp.time_
 37 omega   53.00  107.00   1.0000    1.0300
omega____ theta____ kappa____ phi______ frames
    -      108.0000  -63.0000 -150.0000 54

#__ type_ start__ end____ width___ exp.time_
 38 omega   98.00  124.00   1.0000    1.0300
omega____ theta____ kappa____ phi______ frames
    -      108.0000   63.0000  -90.0000 26

#__ type_ start__ end____ width___ exp.time_
 39 omega  -32.00   71.00   1.0000    1.0000
omega____ theta____ kappa____ phi______ frames
    -        0.0000   77.0000  150.0000 103

#__ type_ start__ end____ width___ exp.time_
 40 omega  -27.00   11.00   1.0000    1.0000
omega____ theta____ kappa____ phi______ frames
    -        0.0000   38.0000  -90.0000 38
;
_diffrn_measurement_device 'four-circle diffractometer'
_diffrn_measurement_device_type 'SuperNova, Dual, Cu at zero, Eos'
_diffrn_measurement_method '\w scans'
_diffrn_orient_matrix_UB_11 0.0807494000
_diffrn_orient_matrix_UB_12 0.0135404000
_diffrn_orient_matrix_UB_13 0.1318346000
_diffrn_orient_matrix_UB_21 0.0522426000
_diffrn_orient_matrix_UB_22 0.0721948000
_diffrn_orient_matrix_UB_23 -0.0540330000
_diffrn_orient_matrix_UB_31 -0.0589304000
_diffrn_orient_matrix_UB_32 0.0825589000
_diffrn_orient_matrix_UB_33 0.0256429000
_diffrn_radiation_monochromator mirror
_diffrn_radiation_probe x-ray
_diffrn_radiation_type CuK\a
_diffrn_radiation_wavelength 1.54184
_diffrn_reflns_av_R_equivalents 0.0307
_diffrn_reflns_av_unetI/netI 0.0252
_diffrn_reflns_limit_h_max 16
_diffrn_reflns_limit_h_min -17
_diffrn_reflns_limit_k_max 16
_diffrn_reflns_limit_k_min -15
_diffrn_reflns_limit_l_max 13
_diffrn_reflns_limit_l_min -12
_diffrn_reflns_number 15961
_diffrn_reflns_theta_full 67.07
_diffrn_reflns_theta_max 67.07
_diffrn_reflns_theta_min 3.24
_diffrn_source 'sealed X-ray tube'
_diffrn_source_type 'SuperNova (Cu) X-ray Source'
_exptl_absorpt_coefficient_mu 13.555
_exptl_absorpt_correction_T_max 1.00000
_exptl_absorpt_correction_T_min 0.73365
_exptl_absorpt_correction_type multi-scan
_exptl_absorpt_process_details
;
CrysAlisPro, Agilent Technologies,
Version 1.171.37.34 (release 22-05-2014 CrysAlis171 .NET)
(compiled May 22 2014,16:03:01)
Empirical absorption correction using spherical harmonics,
 implemented in SCALE3 ABSPACK scaling algorithm.
;
_exptl_crystal_density_diffrn 1.977
_exptl_crystal_density_method 'not measured'
_exptl_crystal_description
;
;
_exptl_crystal_F_000 1268
_refine_diff_density_max 0.556
_refine_diff_density_min -0.640
_refine_diff_density_rms 0.109
_refine_ls_extinction_method none
_refine_ls_goodness_of_fit_ref 1.091
_refine_ls_hydrogen_treatment constr
_refine_ls_matrix_type full
_refine_ls_number_parameters 273
_refine_ls_number_reflns 3934
_refine_ls_number_restraints 0
_refine_ls_restrained_S_all 1.091
_refine_ls_R_factor_all 0.0295
_refine_ls_R_factor_gt 0.0251
_refine_ls_shift/su_max 0.002
_refine_ls_shift/su_mean 0.000
_refine_ls_structure_factor_coef Fsqd
_refine_ls_weighting_details 'calc w=1/[\s^2^(Fo^2^)+(0.0306P)^2^+0.8233P] where P=(Fo^2^+2Fc^2^)/3'
_refine_ls_weighting_scheme calc
_refine_ls_wR_factor_gt 0.0614
_refine_ls_wR_factor_ref 0.0642
_reflns_number_gt 3561
_reflns_number_total 3934
_reflns_threshold_expression >2sigma(I)
_cod_data_source_file JSSC-2015-229-49.cif
_cod_data_source_block 3
_cod_original_cell_volume 2197.05(5)
_cod_database_code 1561823
_chemical_oxdiff_formula 'C H O N Ca'
_reflns_odcompleteness_completeness 100.00
_reflns_odcompleteness_iscentric 1
_reflns_odcompleteness_theta 66.97
_olex2_refinement_description
;
1. Fixed Uiso
 At 1.2 times of:
  All C(H) groups, All C(H,H) groups
 At 1.5 times of:
  All C(H,H,H) groups
2.a Secondary CH2 refined with riding coordinates:
 C9(H9A,H9B), C16(H16A,H16B)
2.b Aromatic/amide H refined with riding coordinates:
 C11(H11), C5(H5), C12(H12), C18(H18), C6(H6), C17(H17), C14(H14), C13(H13)
2.c Idealised Me refined as rotating group:
 C8(H8A,H8B,H8C), C20(H20A,H20B,H20C)
;

loop_
_space_group_symop_id
_space_group_symop_operation_xyz
1 'x, y, z'
2 '-x, y+1/2, -z+1/2'
3 '-x, -y, -z'
4 'x, -y-1/2, z-1/2'

loop_
_atom_site_label
_atom_site_type_symbol
_atom_site_fract_x
_atom_site_fract_y
_atom_site_fract_z
_atom_site_U_iso_or_equiv
_atom_site_adp_type
_atom_site_occupancy
_atom_site_calc_flag
_atom_site_disorder_assembly
_atom_site_disorder_group
_atom_site_refinement_flags_posn
Cd1 Cd 0.872734(15) 0.513318(14) 0.39469(2) 0.02558(7) Uani 1 d . . .
Br2 Br 0.58863(3) 0.70969(3) 0.11062(4) 0.04680(12) Uani 1 d . . .
Br1 Br 0.60657(3) 0.30875(3) 0.15612(4) 0.04220(11) Uani 1 d . . .
O1 O 0.69139(18) 0.52119(17) 0.3253(2) 0.0375(6) Uani 1 d . . .
O2 O 0.75926(17) 0.51449(16) 0.1842(2) 0.0365(5) Uani 1 d . . .
N2 N 0.8256(2) 0.20456(18) 0.4424(3) 0.0328(6) Uani 1 d . . .
C10 C 0.7242(3) 0.0597(2) 0.3932(3) 0.0357(8) Uani 1 d . . .
C15 C 0.7493(3) -0.0320(3) 0.3697(4) 0.0532(11) Uani 1 d . . .
C4 C 0.5458(2) 0.4186(2) 0.0638(3) 0.0288(7) Uani 1 d . . .
C3 C 0.5392(2) 0.5886(2) 0.0423(3) 0.0291(7) Uani 1 d . . .
N3 N 0.8650(2) -0.1703(2) 0.4197(3) 0.0454(8) Uani 1 d . . .
C11 C 0.6330(3) 0.0959(3) 0.3178(4) 0.0461(9) Uani 1 d . . .
H11 H 0.6155 0.1568 0.3346 0.055 Uiso 1 calc . . R
C5 C 0.9020(3) 0.2866(2) 0.3461(3) 0.0363(8) Uani 1 d . . .
H5 H 0.9390 0.3028 0.2998 0.044 Uiso 1 calc . . R
C2 C 0.5876(2) 0.5079(2) 0.1070(3) 0.0275(7) Uani 1 d . . .
C1 C 0.6868(2) 0.5158(2) 0.2155(3) 0.0297(7) Uani 1 d . . .
N4 N 0.8811(2) -0.32419(19) 0.3936(3) 0.0379(7) Uani 1 d . . .
N1 N 0.85879(19) 0.35085(18) 0.3995(2) 0.0296(6) Uani 1 d . . .
C8 C 0.7536(3) 0.3400(2) 0.5231(3) 0.0410(8) Uani 1 d . . .
H8A H 0.6885 0.3141 0.4878 0.061 Uiso 1 calc . . GR
H8B H 0.7507 0.4085 0.5142 0.061 Uiso 1 calc . . GR
H8C H 0.7833 0.3236 0.6106 0.061 Uiso 1 calc . . GR
C12 C 0.5682(3) 0.0452(3) 0.2200(5) 0.0634(13) Uani 1 d . . .
H12 H 0.5072 0.0707 0.1718 0.076 Uiso 1 calc . . R
C9 C 0.7916(3) 0.1229(2) 0.4959(3) 0.0385(8) Uani 1 d . . .
H9A H 0.7575 0.1466 0.5469 0.046 Uiso 1 calc . . R
H9B H 0.8476 0.0858 0.5496 0.046 Uiso 1 calc . . R
C7 C 0.8125(2) 0.2997(2) 0.4566(3) 0.0288(7) Uani 1 d . . .
C18 C 0.9339(3) -0.2731(3) 0.3352(4) 0.0446(9) Uani 1 d . . .
H18 H 0.9690 -0.3004 0.2920 0.054 Uiso 1 calc . . R
C6 C 0.8820(3) 0.1965(2) 0.3716(3) 0.0394(8) Uani 1 d . . .
H6 H 0.9023 0.1399 0.3464 0.047 Uiso 1 calc . . R
C19 C 0.8420(3) -0.2594(3) 0.4414(4) 0.0451(9) Uani 1 d . . .
C17 C 0.9257(3) -0.1806(3) 0.3515(4) 0.0536(11) Uani 1 d . . .
H17 H 0.9544 -0.1313 0.3234 0.064 Uiso 1 calc . . R
C14 C 0.6843(4) -0.0818(3) 0.2688(6) 0.099(2) Uani 1 d . . .
H14 H 0.7014 -0.1425 0.2505 0.118 Uiso 1 calc . . R
C13 C 0.5944(4) -0.0439(3) 0.1940(6) 0.103(3) Uani 1 d . . .
H13 H 0.5517 -0.0788 0.1262 0.124 Uiso 1 calc . . R
C16 C 0.8433(3) -0.0780(3) 0.4589(5) 0.0702(15) Uani 1 d . . .
H16A H 0.8973 -0.0349 0.4692 0.084 Uiso 1 calc . . R
H16B H 0.8393 -0.0851 0.5404 0.084 Uiso 1 calc . . R
C20 C 0.7773(3) -0.2810(4) 0.5053(5) 0.0672(13) Uani 1 d . . .
H20A H 0.7660 -0.2239 0.5441 0.101 Uiso 1 calc . . GR
H20B H 0.8070 -0.3289 0.5685 0.101 Uiso 1 calc . . GR
H20C H 0.7161 -0.3047 0.4457 0.101 Uiso 1 calc . . GR
Cl1 Cl 1.03369(6) 0.49636(5) 0.35171(8) 0.03271(17) Uani 1 d . . .

loop_
_atom_site_aniso_label
_atom_site_aniso_U_11
_atom_site_aniso_U_22
_atom_site_aniso_U_33
_atom_site_aniso_U_23
_atom_site_aniso_U_13
_atom_site_aniso_U_12
Cd1 0.02153(12) 0.01849(11) 0.02960(13) 0.00000(8) 0.00204(9) -0.00064(8)
Br2 0.0399(2) 0.02513(19) 0.0599(3) -0.00907(16) 0.00232(19) -0.00842(15)
Br1 0.0399(2) 0.02755(18) 0.0466(2) 0.00718(15) 0.00284(17) 0.00565(15)
O1 0.0310(13) 0.0440(14) 0.0311(13) -0.0036(11) 0.0049(11) 0.0002(11)
O2 0.0229(12) 0.0444(14) 0.0343(13) -0.0045(10) 0.0023(10) -0.0015(10)
N2 0.0439(17) 0.0191(12) 0.0345(15) -0.0002(11) 0.0143(13) -0.0025(12)
C10 0.044(2) 0.0183(15) 0.046(2) 0.0012(14) 0.0180(17) -0.0015(14)
C15 0.043(2) 0.0246(17) 0.069(3) -0.0130(18) -0.004(2) 0.0024(16)
C4 0.0249(16) 0.0256(15) 0.0305(17) 0.0011(13) 0.0047(14) 0.0011(13)
C3 0.0223(15) 0.0227(15) 0.0358(17) -0.0060(13) 0.0040(14) -0.0038(12)
N3 0.051(2) 0.0204(14) 0.0497(19) -0.0053(13) 0.0028(16) 0.0043(13)
C11 0.051(2) 0.0268(17) 0.058(2) 0.0080(17) 0.018(2) 0.0059(17)
C5 0.045(2) 0.0289(17) 0.0374(19) -0.0047(14) 0.0183(17) -0.0007(15)
C2 0.0201(16) 0.0303(16) 0.0264(16) -0.0033(12) 0.0028(13) -0.0013(12)
C1 0.0235(17) 0.0231(15) 0.0318(18) -0.0019(13) -0.0012(14) 0.0000(12)
N4 0.0402(17) 0.0215(14) 0.0433(17) -0.0005(12) 0.0066(14) 0.0018(12)
N1 0.0322(15) 0.0192(13) 0.0317(14) -0.0004(10) 0.0060(12) -0.0016(11)
C8 0.055(2) 0.0270(17) 0.047(2) 0.0025(16) 0.0256(19) 0.0006(16)
C12 0.041(2) 0.045(2) 0.083(3) 0.005(2) 0.000(2) 0.0042(19)
C9 0.059(2) 0.0175(15) 0.0383(19) 0.0025(14) 0.0180(18) -0.0023(15)
C7 0.0313(17) 0.0202(14) 0.0287(17) -0.0008(12) 0.0048(14) -0.0011(12)
C18 0.050(2) 0.037(2) 0.048(2) -0.0025(17) 0.0209(19) -0.0001(17)
C6 0.052(2) 0.0229(16) 0.043(2) -0.0053(14) 0.0181(18) 0.0022(15)
C19 0.042(2) 0.038(2) 0.044(2) -0.0066(17) 0.0051(18) 0.0028(17)
C17 0.064(3) 0.036(2) 0.056(3) 0.0109(18) 0.017(2) -0.0058(19)
C14 0.070(3) 0.039(2) 0.121(5) -0.042(3) -0.034(3) 0.015(2)
C13 0.077(4) 0.043(3) 0.119(5) -0.028(3) -0.040(4) 0.004(3)
C16 0.055(3) 0.036(2) 0.085(4) -0.024(2) -0.011(3) 0.012(2)
C20 0.063(3) 0.078(3) 0.069(3) -0.019(3) 0.035(3) -0.010(3)
Cl1 0.0304(4) 0.0325(4) 0.0342(4) -0.0043(3) 0.0114(3) -0.0008(3)

loop_
_atom_type_symbol
_atom_type_description
_atom_type_scat_dispersion_real
_atom_type_scat_dispersion_imag
_atom_type_scat_source
C C 0.0181 0.0091 'International Tables Vol C Tables 4.2.6.8 and 6.1.1.4'
H H 0.0000 0.0000 'International Tables Vol C Tables 4.2.6.8 and 6.1.1.4'
Br Br -0.6763 1.2805 'International Tables Vol C Tables 4.2.6.8 and 6.1.1.4'
Cd Cd 0.1185 4.6533 'International Tables Vol C Tables 4.2.6.8 and 6.1.1.4'
Cl Cl 0.3639 0.7018 'International Tables Vol C Tables 4.2.6.8 and 6.1.1.4'
N N 0.0311 0.0180 'International Tables Vol C Tables 4.2.6.8 and 6.1.1.4'
O O 0.0492 0.0322 'International Tables Vol C Tables 4.2.6.8 and 6.1.1.4'

loop_
_geom_angle_atom_site_label_1
_geom_angle_atom_site_label_2
_geom_angle_atom_site_label_3
_geom_angle
_geom_angle_site_symmetry_1
_geom_angle_site_symmetry_3
O1 Cd1 C1 27.09(9) . .
O1 Cd1 Cl1 112.73(6) . 3_766
O1 Cd1 Cl1 152.61(6) . .
O2 Cd1 O1 54.43(8) . .
O2 Cd1 C1 27.37(9) . .
O2 Cd1 Cl1 98.26(6) . .
O2 Cd1 Cl1 166.84(6) . 3_766
N4 Cd1 O1 90.50(9) 1_565 .
N4 Cd1 O2 90.36(9) 1_565 .
N4 Cd1 C1 91.39(10) 1_565 .
N4 Cd1 N1 177.31(11) 1_565 .
N4 Cd1 Cl1 91.91(8) 1_565 .
N4 Cd1 Cl1 92.82(8) 1_565 3_766
N1 Cd1 O1 87.42(9) . .
N1 Cd1 O2 89.81(9) . .
N1 Cd1 C1 87.53(9) . .
N1 Cd1 Cl1 90.72(7) . .
N1 Cd1 Cl1 86.42(7) . 3_766
Cl1 Cd1 C1 139.66(8) 3_766 .
Cl1 Cd1 C1 125.54(8) . .
Cl1 Cd1 Cl1 94.39(2) . 3_766
C1 O1 Cd1 87.2(2) . .
C1 O2 Cd1 93.0(2) . .
C7 N2 C9 128.0(3) . .
C7 N2 C6 107.3(3) . .
C6 N2 C9 124.6(3) . .
C15 C10 C11 118.8(3) . .
C15 C10 C9 123.2(3) . .
C11 C10 C9 118.0(3) . .
C10 C15 C16 120.2(3) . .
C14 C15 C10 118.5(4) . .
C14 C15 C16 121.2(4) . .
C3 C4 Br1 121.0(2) 3_665 .
C3 C4 C2 120.6(3) 3_665 .
C2 C4 Br1 118.3(2) . .
C4 C3 Br2 120.7(2) 3_665 .
C4 C3 C2 121.6(3) 3_665 .
C2 C3 Br2 117.6(2) . .
C19 N3 C17 105.8(3) . .
C19 N3 C16 131.8(4) . .
C17 N3 C16 122.2(4) . .
C12 C11 C10 122.3(4) . .
C6 C5 N1 109.3(3) . .
C4 C2 C1 120.9(3) . .
C3 C2 C4 117.8(3) . .
C3 C2 C1 121.2(3) . .
O1 C1 Cd1 65.67(18) . .
O1 C1 O2 125.2(3) . .
O1 C1 C2 119.8(3) . .
O2 C1 Cd1 59.63(17) . .
O2 C1 C2 115.0(3) . .
C2 C1 Cd1 172.8(2) . .
C18 N4 Cd1 123.3(2) . 1_545
C19 N4 Cd1 130.9(3) . 1_545
C19 N4 C18 105.7(3) . .
C5 N1 Cd1 125.0(2) . .
C7 N1 Cd1 128.0(2) . .
C7 N1 C5 106.9(3) . .
C11 C12 C13 118.9(4) . .
N2 C9 C10 110.7(3) . .
N2 C7 C8 125.0(3) . .
N1 C7 N2 109.8(3) . .
N1 C7 C8 125.1(3) . .
C17 C18 N4 109.1(4) . .
C5 C6 N2 106.6(3) . .
N3 C19 C20 123.7(4) . .
N4 C19 N3 112.2(4) . .
N4 C19 C20 124.0(4) . .
C18 C17 N3 107.1(3) . .
C15 C14 C13 121.7(4) . .
C12 C13 C14 119.8(4) . .
N3 C16 C15 115.0(3) . .
Cd1 Cl1 Cd1 85.61(2) . 3_766

loop_
_geom_bond_atom_site_label_1
_geom_bond_atom_site_label_2
_geom_bond_distance
_geom_bond_site_symmetry_2
Cd1 O1 2.491(2) .
Cd1 O2 2.359(2) .
Cd1 C1 2.731(3) .
Cd1 N4 2.269(3) 1_565
Cd1 N1 2.277(2) .
Cd1 Cl1 2.7138(9) 3_766
Cd1 Cl1 2.6266(8) .
Br2 C3 1.887(3) .
Br1 C4 1.884(3) .
O1 C1 1.245(4) .
O2 C1 1.257(4) .
N2 C9 1.473(4) .
N2 C7 1.360(4) .
N2 C6 1.381(5) .
C10 C15 1.387(5) .
C10 C11 1.389(5) .
C10 C9 1.504(5) .
C15 C14 1.378(6) .
C15 C16 1.516(5) .
C4 C3 1.378(5) 3_665
C4 C2 1.394(4) .
C3 C4 1.378(5) 3_665
C3 C2 1.388(4) .
N3 C19 1.336(5) .
N3 C17 1.411(5) .
N3 C16 1.441(5) .
C11 C12 1.362(6) .
C5 N1 1.377(4) .
C5 C6 1.348(5) .
C2 C1 1.522(4) .
N4 Cd1 2.269(3) 1_545
N4 C18 1.408(5) .
N4 C19 1.305(5) .
N1 C7 1.327(4) .
C8 C7 1.478(4) .
C12 C13 1.369(6) .
C18 C17 1.316(5) .
C19 C20 1.449(6) .
C14 C13 1.382(6) .
Cl1 Cd1 2.7138(9) 3_766
